data_7158445
loop_
_publ_author_name
'Zhang, Yuan'
'Liu, Zhiqi'
'Zhu, Tingyu'
'Huang, Ying'
'Fan, Weibin'
'Huang, Deguang'

_publ_section_title
;
 Synthesis of methylene-bridged \a,\b-unsaturated ketones:
 \a-C<sub>sp<sup>3</sup></sub>-H methylenation of aromatic ketones using
 Selectfluor as a mild oxidant.
;
_journal_issue 2
_journal_name_full 'Organic &amp; biomolecular chemistry'
_journal_page_first 415
_journal_page_last 419
_journal_paper_doi 10.1039/d1ob02043a
_journal_volume 20
_journal_year 2022
_chemical_formula_moiety 'C19 H16 N2 O3'
_chemical_formula_sum 'C19 H16 N2 O3'
_chemical_formula_weight 320.34
_space_group_crystal_system monoclinic
_space_group_IT_number 14
_space_group_name_Hall '-P 2ybc'
_space_group_name_H-M_alt 'P 1 21/c 1'
_atom_sites_solution_hydrogens geom
_audit_creation_method SHELXL-2018/3
_audit_update_record
;
2021-10-13 deposited with the CCDC.	2021-12-06 downloaded from the CCDC.
;
_cell_angle_alpha 90
_cell_angle_beta 91.459(2)
_cell_angle_gamma 90
_cell_formula_units_Z 8
_cell_length_a 9.9698(2)
_cell_length_b 14.9389(3)
_cell_length_c 21.1714(4)
_cell_measurement_reflns_used 6255
_cell_measurement_temperature 150(2)
_cell_measurement_theta_max 71.8240
_cell_measurement_theta_min 4.1550
_cell_volume 3152.20(11)
_computing_cell_refinement 'CrysAlisPro 1.171.40.68a (Rigaku OD, 2019)'
_computing_data_collection 'CrysAlisPro 1.171.40.68a (Rigaku OD, 2019)'
_computing_data_reduction 'CrysAlisPro 1.171.40.68a (Rigaku OD, 2019)'
_computing_molecular_graphics 'Bruker SHELXTL'
_computing_publication_material 'Bruker SHELXTL'
_computing_structure_refinement 'SHELXL-2018/3 (Sheldrick, 2018)'
_computing_structure_solution 'SHELXT 2018/2 (Sheldrick, 2018)'
_diffrn_ambient_temperature 150(2)
_diffrn_detector_area_resol_mean 10.5594
_diffrn_measured_fraction_theta_full 0.998
_diffrn_measured_fraction_theta_max 0.989
_diffrn_measurement_device_type 'SuperNova, Dual, Cu at home/near, Atlas'
_diffrn_measurement_method '\w scans'
_diffrn_radiation_type CuK\a
_diffrn_radiation_wavelength 1.54184
_diffrn_reflns_av_R_equivalents 0.0397
_diffrn_reflns_av_unetI/netI 0.0399
_diffrn_reflns_Laue_measured_fraction_full 0.998
_diffrn_reflns_Laue_measured_fraction_max 0.989
_diffrn_reflns_limit_h_max 11
_diffrn_reflns_limit_h_min -12
_diffrn_reflns_limit_k_max 17
_diffrn_reflns_limit_k_min -6
_diffrn_reflns_limit_l_max 25
_diffrn_reflns_limit_l_min -25
_diffrn_reflns_number 16171
_diffrn_reflns_point_group_measured_fraction_full 0.998
_diffrn_reflns_point_group_measured_fraction_max 0.989
_diffrn_reflns_theta_full 67.684
_diffrn_reflns_theta_max 69.996
_diffrn_reflns_theta_min 3.622
_diffrn_source 'micro-focus sealed X-ray tube'
_exptl_absorpt_coefficient_mu 0.755
_exptl_absorpt_correction_T_max 1.00000
_exptl_absorpt_correction_T_min 0.60089
_exptl_absorpt_correction_type multi-scan
_exptl_absorpt_process_details
; 
CrysAlisPro 1.171.40.68a (Rigaku Oxford Diffraction, 2019) 
Empirical absorption correction using spherical harmonics, 
 implemented in SCALE3 ABSPACK scaling algorithm. 
;
_exptl_crystal_colour colorless
_exptl_crystal_density_diffrn 1.350
_exptl_crystal_density_method 'Not Measured'
_exptl_crystal_description block
_exptl_crystal_F_000 1344
_exptl_crystal_size_max 0.200
_exptl_crystal_size_mid 0.150
_exptl_crystal_size_min 0.130
_refine_diff_density_max 0.235
_refine_diff_density_min -0.256
_refine_diff_density_rms 0.047
_refine_ls_extinction_method none
_refine_ls_goodness_of_fit_ref 1.059
_refine_ls_hydrogen_treatment constr
_refine_ls_matrix_type full
_refine_ls_number_parameters 433
_refine_ls_number_reflns 5911
_refine_ls_number_restraints 0
_refine_ls_restrained_S_all 1.059
_refine_ls_R_factor_all 0.0557
_refine_ls_R_factor_gt 0.0409
_refine_ls_shift/su_max 0.001
_refine_ls_shift/su_mean 0.000
_refine_ls_structure_factor_coef Fsqd
_refine_ls_weighting_details 'w=1/[\s^2^(Fo^2^)+(0.0565P)^2^+0.6105P] where P=(Fo^2^+2Fc^2^)/3'
_refine_ls_weighting_scheme calc
_refine_ls_wR_factor_gt 0.1035
_refine_ls_wR_factor_ref 0.1110
_reflns_Friedel_coverage 0.000
_reflns_number_gt 4829
_reflns_number_total 5911
_reflns_threshold_expression 'I > 2\s(I)'
_cod_data_source_file d1ob02043a2.cif
_cod_data_source_block Compound4b
_cod_depositor_comments 'Adding full bibliography for 7158444--7158445.cif.'
_cod_original_sg_symbol_H-M 'P 21/c'
_cod_database_code 7158445
_shelx_shelxl_version_number 2018/3
_shelx_space_group_comment
; 
The symmetry employed for this shelxl refinement is uniquely defined 
by the following loop, which should always be used as a source of 
symmetry information in preference to the above space-group names. 
They are only intended as comments. 
;
_shelx_estimated_absorpt_t_min 0.864
_shelx_estimated_absorpt_t_max 0.908

loop_
_space_group_symop_operation_xyz
'x, y, z'
'-x, y+1/2, -z+1/2'
'-x, -y, -z'
'x, -y-1/2, z-1/2'

loop_
_atom_site_label
_atom_site_type_symbol
_atom_site_fract_x
_atom_site_fract_y
_atom_site_fract_z
_atom_site_U_iso_or_equiv
_atom_site_adp_type
_atom_site_occupancy
_atom_site_site_symmetry_order
_atom_site_calc_flag
_atom_site_refinement_flags_posn
_atom_site_refinement_flags_adp
_atom_site_refinement_flags_occupancy
_atom_site_disorder_assembly
_atom_site_disorder_group
O1 O 0.35263(11) 0.71703(8) 0.54872(5) 0.0281(3) Uani 1 1 d . . . . .
O2 O 0.68996(11) 0.60625(8) 0.69369(5) 0.0281(3) Uani 1 1 d . . . . .
O3 O -0.24629(11) 0.60521(8) 0.49203(5) 0.0266(3) Uani 1 1 d . . . . .
O4 O 0.85620(12) 0.77658(9) 0.32031(6) 0.0313(3) Uani 1 1 d . . . . .
O5 O 1.18490(11) 0.68393(8) 0.17230(6) 0.0301(3) Uani 1 1 d . . . . .
O6 O 0.26704(11) 0.64480(8) 0.36817(5) 0.0285(3) Uani 1 1 d . . . . .
N1 N 0.47932(12) 0.62513(8) 0.73192(6) 0.0176(3) Uani 1 1 d . . . . .
N2 N 0.57069(14) 0.53985(9) 0.84327(6) 0.0259(3) Uani 1 1 d . . . . .
N3 N 0.96841(12) 0.69229(8) 0.13488(6) 0.0194(3) Uani 1 1 d . . . . .
N4 N 1.05128(14) 0.60324(9) 0.02603(7) 0.0272(3) Uani 1 1 d . . . . .
C1 C 0.39162(15) 0.61404(10) 0.78186(7) 0.0185(3) Uani 1 1 d . . . . .
C2 C 0.25925(16) 0.64560(10) 0.77871(8) 0.0229(3) Uani 1 1 d . . . . .
H2B H 0.225467 0.673970 0.741428 0.027 Uiso 1 1 calc R U . . .
C3 C 0.17795(17) 0.63515(11) 0.83032(9) 0.0294(4) Uani 1 1 d . . . . .
H3A H 0.088890 0.657780 0.828435 0.035 Uiso 1 1 calc R U . . .
C4 C 0.22461(18) 0.59202(12) 0.88492(8) 0.0319(4) Uani 1 1 d . . . . .
H4B H 0.167541 0.584987 0.919836 0.038 Uiso 1 1 calc R U . . .
C5 C 0.35432(19) 0.55953(12) 0.88802(8) 0.0296(4) Uani 1 1 d . . . . .
H5A H 0.386113 0.529506 0.925016 0.036 Uiso 1 1 calc R U . . .
C6 C 0.43934(16) 0.57062(10) 0.83684(7) 0.0224(3) Uani 1 1 d . . . . .
C7 C 0.64860(16) 0.55348(11) 0.79675(8) 0.0250(3) Uani 1 1 d . . . . .
H7A H 0.738931 0.533936 0.801703 0.030 Uiso 1 1 calc R U . . .
C8 C 0.61015(15) 0.59660(10) 0.73666(7) 0.0202(3) Uani 1 1 d . . . . .
C9 C 0.43453(14) 0.66991(10) 0.67349(7) 0.0193(3) Uani 1 1 d . . . . .
H9A H 0.514151 0.691419 0.650961 0.023 Uiso 1 1 calc R U . . .
H9B H 0.380099 0.722844 0.684438 0.023 Uiso 1 1 calc R U . . .
C10 C 0.35256(14) 0.61022(10) 0.62971(7) 0.0180(3) Uani 1 1 d . . . . .
C11 C 0.28755(14) 0.65903(10) 0.57498(7) 0.0185(3) Uani 1 1 d . . . . .
C12 C 0.14816(14) 0.63795(10) 0.55444(7) 0.0182(3) Uani 1 1 d . . . . .
C13 C 0.05856(15) 0.59244(10) 0.59245(7) 0.0202(3) Uani 1 1 d . . . . .
H13A H 0.089144 0.569521 0.632117 0.024 Uiso 1 1 calc R U . . .
C14 C -0.07454(15) 0.57996(10) 0.57348(7) 0.0218(3) Uani 1 1 d . . . . .
H14A H -0.134602 0.549258 0.600051 0.026 Uiso 1 1 calc R U . . .
C15 C -0.11895(15) 0.61292(10) 0.51510(7) 0.0201(3) Uani 1 1 d . . . . .
C16 C -0.03032(15) 0.65887(11) 0.47637(7) 0.0222(3) Uani 1 1 d . . . . .
H16A H -0.060769 0.681168 0.436501 0.027 Uiso 1 1 calc R U . . .
C17 C 0.10069(15) 0.67169(10) 0.49604(7) 0.0204(3) Uani 1 1 d . . . . .
H17A H 0.159942 0.703753 0.469852 0.024 Uiso 1 1 calc R U . . .
C18 C 0.34892(15) 0.52178(10) 0.63381(7) 0.0223(3) Uani 1 1 d . . . . .
H18A H 0.304462 0.487740 0.601678 0.027 Uiso 1 1 calc R U . . .
H18B H 0.390768 0.492390 0.668887 0.027 Uiso 1 1 calc R U . . .
C19 C -0.34291(16) 0.56334(13) 0.53132(9) 0.0319(4) Uani 1 1 d . . . . .
H19A H -0.430363 0.562075 0.509124 0.048 Uiso 1 1 calc R U . . .
H19B H -0.314273 0.502003 0.541018 0.048 Uiso 1 1 calc R U . . .
H19C H -0.350207 0.597302 0.570683 0.048 Uiso 1 1 calc R U . . .
C20 C 0.87421(15) 0.67272(10) 0.08671(7) 0.0202(3) Uani 1 1 d . . . . .
C21 C 0.73927(16) 0.69640(11) 0.09109(8) 0.0252(3) Uani 1 1 d . . . . .
H21A H 0.709291 0.727623 0.127188 0.030 Uiso 1 1 calc R U . . .
C22 C 0.64917(17) 0.67424(12) 0.04266(8) 0.0301(4) Uani 1 1 d . . . . .
H22A H 0.557315 0.690136 0.045775 0.036 Uiso 1 1 calc R U . . .
C23 C 0.69236(19) 0.62882(12) -0.01055(8) 0.0310(4) Uani 1 1 d . . . . .
H23A H 0.629893 0.613236 -0.043357 0.037 Uiso 1 1 calc R U . . .
C24 C 0.82510(19) 0.60662(11) -0.01555(8) 0.0283(4) Uani 1 1 d . . . . .
H24A H 0.854388 0.576720 -0.052330 0.034 Uiso 1 1 calc R U . . .
C25 C 0.91794(16) 0.62750(10) 0.03292(7) 0.0226(3) Uani 1 1 d . . . . .
C26 C 1.13471(16) 0.62282(11) 0.07123(8) 0.0263(3) Uani 1 1 d . . . . .
H26A H 1.225870 0.606553 0.065983 0.032 Uiso 1 1 calc R U . . .
C27 C 1.10101(15) 0.66833(10) 0.13044(7) 0.0216(3) Uani 1 1 d . . . . .
C28 C 0.92671(15) 0.73718(10) 0.19255(7) 0.0210(3) Uani 1 1 d . . . . .
H28A H 0.868534 0.788677 0.181064 0.025 Uiso 1 1 calc R U . . .
H28B H 1.007022 0.760632 0.215500 0.025 Uiso 1 1 calc R U . . .
C29 C 0.85162(14) 0.67516(10) 0.23554(7) 0.0199(3) Uani 1 1 d . . . . .
C30 C 0.79052(15) 0.72063(10) 0.29116(7) 0.0197(3) Uani 1 1 d . . . . .
C31 C 0.65220(14) 0.69670(10) 0.30897(7) 0.0181(3) Uani 1 1 d . . . . .
C32 C 0.61287(15) 0.71424(10) 0.37096(7) 0.0211(3) Uani 1 1 d . . . . .
H32A H 0.675530 0.739375 0.400500 0.025 Uiso 1 1 calc R U . . .
C33 C 0.48421(16) 0.69535(11) 0.38944(7) 0.0241(3) Uani 1 1 d . . . . .
H33A H 0.459198 0.706029 0.431781 0.029 Uiso 1 1 calc R U . . .
C34 C 0.39083(15) 0.66049(10) 0.34570(7) 0.0211(3) Uani 1 1 d . . . . .
C35 C 0.42717(15) 0.64459(10) 0.28338(7) 0.0194(3) Uani 1 1 d . . . . .
H35A H 0.363070 0.622578 0.253258 0.023 Uiso 1 1 calc R U . . .
C36 C 0.55823(15) 0.66140(10) 0.26603(7) 0.0182(3) Uani 1 1 d . . . . .
H36A H 0.584214 0.648583 0.224128 0.022 Uiso 1 1 calc R U . . .
C37 C 0.84717(16) 0.58719(11) 0.22946(8) 0.0263(3) Uani 1 1 d . . . . .
H37A H 0.804922 0.551832 0.260500 0.032 Uiso 1 1 calc R U . . .
H37B H 0.886224 0.559287 0.194036 0.032 Uiso 1 1 calc R U . . .
C38 C 0.16495(16) 0.61428(12) 0.32495(8) 0.0294(4) Uani 1 1 d . . . . .
H38A H 0.081180 0.605733 0.347418 0.044 Uiso 1 1 calc R U . . .
H38B H 0.151036 0.658801 0.291421 0.044 Uiso 1 1 calc R U . . .
H38C H 0.192485 0.557334 0.306303 0.044 Uiso 1 1 calc R U . . .

loop_
_atom_site_aniso_label
_atom_site_aniso_U_11
_atom_site_aniso_U_22
_atom_site_aniso_U_33
_atom_site_aniso_U_23
_atom_site_aniso_U_13
_atom_site_aniso_U_12
O1 0.0252(6) 0.0312(6) 0.0277(6) 0.0107(5) -0.0003(4) -0.0078(5)
O2 0.0214(5) 0.0350(7) 0.0282(6) 0.0013(5) 0.0055(4) 0.0000(5)
O3 0.0205(5) 0.0333(6) 0.0258(6) -0.0017(5) -0.0018(4) -0.0024(5)
O4 0.0305(6) 0.0352(7) 0.0285(6) -0.0115(5) 0.0069(5) -0.0112(5)
O5 0.0229(5) 0.0348(7) 0.0328(6) -0.0040(5) 0.0025(5) -0.0022(5)
O6 0.0224(5) 0.0363(7) 0.0272(6) 0.0023(5) 0.0093(4) 0.0001(5)
N1 0.0197(6) 0.0153(6) 0.0179(6) 0.0000(5) 0.0015(5) -0.0017(5)
N2 0.0325(7) 0.0223(7) 0.0227(6) -0.0009(5) -0.0025(5) 0.0018(6)
N3 0.0215(6) 0.0165(6) 0.0204(6) -0.0019(5) 0.0056(5) -0.0011(5)
N4 0.0310(7) 0.0214(7) 0.0299(7) -0.0036(6) 0.0109(6) -0.0016(6)
C1 0.0234(7) 0.0131(7) 0.0192(7) -0.0029(5) 0.0033(5) -0.0033(6)
C2 0.0253(7) 0.0174(7) 0.0262(8) -0.0014(6) 0.0046(6) 0.0001(6)
C3 0.0274(8) 0.0239(8) 0.0373(9) -0.0060(7) 0.0108(7) 0.0002(6)
C4 0.0391(9) 0.0296(9) 0.0279(8) -0.0042(7) 0.0162(7) -0.0072(7)
C5 0.0424(9) 0.0263(9) 0.0204(8) -0.0003(7) 0.0054(7) -0.0046(7)
C6 0.0293(8) 0.0167(7) 0.0212(7) -0.0015(6) 0.0010(6) -0.0021(6)
C7 0.0245(7) 0.0255(8) 0.0247(8) -0.0016(6) -0.0042(6) 0.0026(6)
C8 0.0203(7) 0.0183(7) 0.0219(7) -0.0034(6) 0.0012(5) -0.0023(6)
C9 0.0212(7) 0.0167(7) 0.0201(7) 0.0025(6) 0.0010(5) -0.0020(6)
C10 0.0171(6) 0.0185(7) 0.0186(7) -0.0005(6) 0.0038(5) -0.0006(5)
C11 0.0198(7) 0.0165(7) 0.0194(7) -0.0023(6) 0.0042(5) 0.0011(6)
C12 0.0196(7) 0.0158(7) 0.0192(7) -0.0022(6) 0.0028(5) 0.0013(5)
C13 0.0230(7) 0.0183(7) 0.0194(7) 0.0017(6) 0.0011(5) 0.0004(6)
C14 0.0227(7) 0.0194(7) 0.0235(7) 0.0015(6) 0.0033(6) -0.0039(6)
C15 0.0195(7) 0.0185(7) 0.0223(7) -0.0062(6) 0.0000(5) 0.0006(6)
C16 0.0254(7) 0.0250(8) 0.0161(7) -0.0001(6) 0.0006(5) 0.0019(6)
C17 0.0224(7) 0.0202(7) 0.0187(7) 0.0007(6) 0.0048(5) -0.0004(6)
C18 0.0257(7) 0.0185(7) 0.0224(7) -0.0010(6) -0.0015(6) 0.0003(6)
C19 0.0211(7) 0.0406(10) 0.0341(9) -0.0025(8) 0.0017(6) -0.0068(7)
C20 0.0249(7) 0.0144(7) 0.0212(7) 0.0025(6) 0.0031(6) -0.0018(6)
C21 0.0271(8) 0.0240(8) 0.0245(8) 0.0004(6) 0.0028(6) 0.0044(6)
C22 0.0278(8) 0.0281(9) 0.0343(9) 0.0059(7) -0.0036(7) 0.0036(7)
C23 0.0399(9) 0.0233(8) 0.0292(8) 0.0043(7) -0.0091(7) -0.0017(7)
C24 0.0442(10) 0.0185(8) 0.0221(7) 0.0001(6) 0.0013(7) -0.0014(7)
C25 0.0300(8) 0.0150(7) 0.0232(7) 0.0002(6) 0.0068(6) -0.0007(6)
C26 0.0241(7) 0.0221(8) 0.0334(9) -0.0044(7) 0.0116(6) -0.0013(6)
C27 0.0208(7) 0.0174(7) 0.0268(8) 0.0001(6) 0.0057(6) -0.0037(6)
C28 0.0242(7) 0.0178(7) 0.0212(7) -0.0037(6) 0.0054(5) -0.0014(6)
C29 0.0185(6) 0.0208(8) 0.0205(7) -0.0014(6) 0.0019(5) -0.0008(6)
C30 0.0215(7) 0.0179(7) 0.0198(7) 0.0015(6) 0.0016(5) -0.0010(6)
C31 0.0225(7) 0.0131(7) 0.0189(7) 0.0024(5) 0.0035(5) 0.0028(5)
C32 0.0256(7) 0.0178(7) 0.0201(7) -0.0015(6) 0.0021(6) 0.0023(6)
C33 0.0284(8) 0.0244(8) 0.0196(7) 0.0000(6) 0.0070(6) 0.0043(6)
C34 0.0209(7) 0.0179(7) 0.0249(7) 0.0047(6) 0.0068(6) 0.0050(6)
C35 0.0214(7) 0.0166(7) 0.0204(7) 0.0036(6) 0.0007(5) 0.0020(6)
C36 0.0229(7) 0.0135(7) 0.0183(7) 0.0026(5) 0.0027(5) 0.0026(5)
C37 0.0297(8) 0.0202(8) 0.0296(8) 0.0002(6) 0.0096(6) 0.0008(6)
C38 0.0225(7) 0.0311(9) 0.0350(9) 0.0043(7) 0.0066(6) -0.0019(6)

loop_
_atom_type_symbol
_atom_type_description
_atom_type_scat_dispersion_real
_atom_type_scat_dispersion_imag
_atom_type_scat_source
C C 0.0181 0.0091 'International Tables Vol C Tables 4.2.6.8 and 6.1.1.4'
H H 0.0000 0.0000 'International Tables Vol C Tables 4.2.6.8 and 6.1.1.4'
N N 0.0311 0.0180 'International Tables Vol C Tables 4.2.6.8 and 6.1.1.4'
O O 0.0492 0.0322 'International Tables Vol C Tables 4.2.6.8 and 6.1.1.4'

loop_
_geom_angle_atom_site_label_1
_geom_angle_atom_site_label_2
_geom_angle_atom_site_label_3
_geom_angle
_geom_angle_site_symmetry_1
_geom_angle_site_symmetry_3
_geom_angle_publ_flag
C15 O3 C19 117.78(13) . . ?
C34 O6 C38 118.15(13) . . ?
C8 N1 C1 121.25(12) . . ?
C8 N1 C9 118.13(12) . . ?
C1 N1 C9 120.60(12) . . ?
C7 N2 C6 117.26(14) . . ?
C27 N3 C20 121.63(13) . . ?
C27 N3 C28 118.07(13) . . ?
C20 N3 C28 120.29(12) . . ?
C26 N4 C25 117.72(14) . . ?
N1 C1 C2 122.01(14) . . ?
N1 C1 C6 118.42(13) . . ?
C2 C1 C6 119.57(14) . . ?
C3 C2 C1 119.57(15) . . ?
C3 C2 H2B 120.2 . . ?
C1 C2 H2B 120.2 . . ?
C2 C3 C4 121.12(16) . . ?
C2 C3 H3A 119.4 . . ?
C4 C3 H3A 119.4 . . ?
C5 C4 C3 119.63(15) . . ?
C5 C4 H4B 120.2 . . ?
C3 C4 H4B 120.2 . . ?
C4 C5 C6 120.35(16) . . ?
C4 C5 H5A 119.8 . . ?
C6 C5 H5A 119.8 . . ?
N2 C6 C5 118.11(14) . . ?
N2 C6 C1 122.12(14) . . ?
C5 C6 C1 119.75(15) . . ?
N2 C7 C8 125.71(15) . . ?
N2 C7 H7A 117.1 . . ?
C8 C7 H7A 117.1 . . ?
O2 C8 N1 122.67(14) . . ?
O2 C8 C7 122.12(14) . . ?
N1 C8 C7 115.21(13) . . ?
N1 C9 C10 113.37(12) . . ?
N1 C9 H9A 108.9 . . ?
C10 C9 H9A 108.9 . . ?
N1 C9 H9B 108.9 . . ?
C10 C9 H9B 108.9 . . ?
H9A C9 H9B 107.7 . . ?
C18 C10 C11 121.52(13) . . ?
C18 C10 C9 124.31(14) . . ?
C11 C10 C9 113.75(12) . . ?
O1 C11 C12 121.46(14) . . ?
O1 C11 C10 118.08(13) . . ?
C12 C11 C10 120.46(13) . . ?
C13 C12 C17 118.43(14) . . ?
C13 C12 C11 123.03(13) . . ?
C17 C12 C11 118.34(13) . . ?
C14 C13 C12 121.33(14) . . ?
C14 C13 H13A 119.3 . . ?
C12 C13 H13A 119.3 . . ?
C13 C14 C15 119.27(14) . . ?
C13 C14 H14A 120.4 . . ?
C15 C14 H14A 120.4 . . ?
O3 C15 C14 124.36(14) . . ?
O3 C15 C16 115.49(14) . . ?
C14 C15 C16 120.14(14) . . ?
C17 C16 C15 119.99(14) . . ?
C17 C16 H16A 120.0 . . ?
C15 C16 H16A 120.0 . . ?
C16 C17 C12 120.83(14) . . ?
C16 C17 H17A 119.6 . . ?
C12 C17 H17A 119.6 . . ?
C10 C18 H18A 120.0 . . ?
C10 C18 H18B 120.0 . . ?
H18A C18 H18B 120.0 . . ?
O3 C19 H19A 109.5 . . ?
O3 C19 H19B 109.5 . . ?
H19A C19 H19B 109.5 . . ?
O3 C19 H19C 109.5 . . ?
H19A C19 H19C 109.5 . . ?
H19B C19 H19C 109.5 . . ?
C21 C20 N3 121.90(14) . . ?
C21 C20 C25 119.72(15) . . ?
N3 C20 C25 118.38(14) . . ?
C22 C21 C20 119.84(15) . . ?
C22 C21 H21A 120.1 . . ?
C20 C21 H21A 120.1 . . ?
C21 C22 C23 120.46(16) . . ?
C21 C22 H22A 119.8 . . ?
C23 C22 H22A 119.8 . . ?
C24 C23 C22 119.96(16) . . ?
C24 C23 H23A 120.0 . . ?
C22 C23 H23A 120.0 . . ?
C23 C24 C25 120.73(16) . . ?
C23 C24 H24A 119.6 . . ?
C25 C24 H24A 119.6 . . ?
N4 C25 C24 118.79(15) . . ?
N4 C25 C20 121.92(15) . . ?
C24 C25 C20 119.28(15) . . ?
N4 C26 C27 125.55(15) . . ?
N4 C26 H26A 117.2 . . ?
C27 C26 H26A 117.2 . . ?
O5 C27 N3 122.74(14) . . ?
O5 C27 C26 122.49(14) . . ?
N3 C27 C26 114.77(14) . . ?
N3 C28 C29 112.18(13) . . ?
N3 C28 H28A 109.2 . . ?
C29 C28 H28A 109.2 . . ?
N3 C28 H28B 109.2 . . ?
C29 C28 H28B 109.2 . . ?
H28A C28 H28B 107.9 . . ?
C37 C29 C30 120.87(14) . . ?
C37 C29 C28 124.56(14) . . ?
C30 C29 C28 114.34(13) . . ?
O4 C30 C31 121.83(14) . . ?
O4 C30 C29 118.91(13) . . ?
C31 C30 C29 119.26(13) . . ?
C36 C31 C32 118.80(14) . . ?
C36 C31 C30 122.69(13) . . ?
C32 C31 C30 118.45(14) . . ?
C33 C32 C31 120.71(14) . . ?
C33 C32 H32A 119.6 . . ?
C31 C32 H32A 119.6 . . ?
C32 C33 C34 119.79(14) . . ?
C32 C33 H33A 120.1 . . ?
C34 C33 H33A 120.1 . . ?
O6 C34 C33 115.43(14) . . ?
O6 C34 C35 124.25(15) . . ?
C33 C34 C35 120.32(14) . . ?
C36 C35 C34 119.16(14) . . ?
C36 C35 H35A 120.4 . . ?
C34 C35 H35A 120.4 . . ?
C35 C36 C31 121.17(14) . . ?
C35 C36 H36A 119.4 . . ?
C31 C36 H36A 119.4 . . ?
C29 C37 H37A 120.0 . . ?
C29 C37 H37B 120.0 . . ?
H37A C37 H37B 120.0 . . ?
O6 C38 H38A 109.5 . . ?
O6 C38 H38B 109.5 . . ?
H38A C38 H38B 109.5 . . ?
O6 C38 H38C 109.5 . . ?
H38A C38 H38C 109.5 . . ?
H38B C38 H38C 109.5 . . ?

loop_
_geom_bond_atom_site_label_1
_geom_bond_atom_site_label_2
_geom_bond_distance
_geom_bond_site_symmetry_2
_geom_bond_publ_flag
O1 C11 1.2244(19) . ?
O2 C8 1.2322(19) . ?
O3 C15 1.3535(18) . ?
O3 C19 1.432(2) . ?
O4 C30 1.220(2) . ?
O5 C27 1.225(2) . ?
O6 C34 1.3544(18) . ?
O6 C38 1.426(2) . ?
N1 C8 1.3734(19) . ?
N1 C1 1.3990(19) . ?
N1 C9 1.4660(19) . ?
N2 C7 1.286(2) . ?
N2 C6 1.391(2) . ?
N3 C27 1.375(2) . ?
N3 C20 1.399(2) . ?
N3 C28 1.4627(19) . ?
N4 C26 1.286(2) . ?
N4 C25 1.389(2) . ?
C1 C2 1.401(2) . ?
C1 C6 1.405(2) . ?
C2 C3 1.386(2) . ?
C2 H2B 0.9500 . ?
C3 C4 1.393(3) . ?
C3 H3A 0.9500 . ?
C4 C5 1.381(3) . ?
C4 H4B 0.9500 . ?
C5 C6 1.402(2) . ?
C5 H5A 0.9500 . ?
C7 C8 1.468(2) . ?
C7 H7A 0.9500 . ?
C9 C10 1.511(2) . ?
C9 H9A 0.9900 . ?
C9 H9B 0.9900 . ?
C10 C18 1.325(2) . ?
C10 C11 1.502(2) . ?
C11 C12 1.479(2) . ?
C12 C13 1.394(2) . ?
C12 C17 1.406(2) . ?
C13 C14 1.389(2) . ?
C13 H13A 0.9500 . ?
C14 C15 1.392(2) . ?
C14 H14A 0.9500 . ?
C15 C16 1.400(2) . ?
C16 C17 1.374(2) . ?
C16 H16A 0.9500 . ?
C17 H17A 0.9500 . ?
C18 H18A 0.9500 . ?
C18 H18B 0.9500 . ?
C19 H19A 0.9800 . ?
C19 H19B 0.9800 . ?
C19 H19C 0.9800 . ?
C20 C21 1.396(2) . ?
C20 C25 1.403(2) . ?
C21 C22 1.386(2) . ?
C21 H21A 0.9500 . ?
C22 C23 1.393(3) . ?
C22 H22A 0.9500 . ?
C23 C24 1.371(3) . ?
C23 H23A 0.9500 . ?
C24 C25 1.400(2) . ?
C24 H24A 0.9500 . ?
C26 C27 1.472(2) . ?
C26 H26A 0.9500 . ?
C28 C29 1.511(2) . ?
C28 H28A 0.9900 . ?
C28 H28B 0.9900 . ?
C29 C37 1.321(2) . ?
C29 C30 1.502(2) . ?
C30 C31 1.483(2) . ?
C31 C36 1.392(2) . ?
C31 C32 1.404(2) . ?
C32 C33 1.380(2) . ?
C32 H32A 0.9500 . ?
C33 C34 1.397(2) . ?
C33 H33A 0.9500 . ?
C34 C35 1.397(2) . ?
C35 C36 1.389(2) . ?
C35 H35A 0.9500 . ?
C36 H36A 0.9500 . ?
C37 H37A 0.9500 . ?
C37 H37B 0.9500 . ?
C38 H38A 0.9800 . ?
C38 H38B 0.9800 . ?
C38 H38C 0.9800 . ?

loop_
_geom_torsion_atom_site_label_1
_geom_torsion_atom_site_label_2
_geom_torsion_atom_site_label_3
_geom_torsion_atom_site_label_4
_geom_torsion
_geom_torsion_site_symmetry_1
_geom_torsion_site_symmetry_2
_geom_torsion_site_symmetry_3
_geom_torsion_site_symmetry_4
_geom_torsion_publ_flag
C8 N1 C1 C2 177.67(14) . . . . ?
C9 N1 C1 C2 -0.7(2) . . . . ?
C8 N1 C1 C6 -1.7(2) . . . . ?
C9 N1 C1 C6 179.94(13) . . . . ?
N1 C1 C2 C3 -178.08(14) . . . . ?
C6 C1 C2 C3 1.3(2) . . . . ?
C1 C2 C3 C4 -1.4(2) . . . . ?
C2 C3 C4 C5 0.4(3) . . . . ?
C3 C4 C5 C6 0.7(3) . . . . ?
C7 N2 C6 C5 -177.54(15) . . . . ?
C7 N2 C6 C1 0.7(2) . . . . ?
C4 C5 C6 N2 177.49(15) . . . . ?
C4 C5 C6 C1 -0.8(2) . . . . ?
N1 C1 C6 N2 1.0(2) . . . . ?
C2 C1 C6 N2 -178.40(14) . . . . ?
N1 C1 C6 C5 179.19(14) . . . . ?
C2 C1 C6 C5 -0.2(2) . . . . ?
C6 N2 C7 C8 -1.7(2) . . . . ?
C1 N1 C8 O2 -179.28(14) . . . . ?
C9 N1 C8 O2 -0.9(2) . . . . ?
C1 N1 C8 C7 0.8(2) . . . . ?
C9 N1 C8 C7 179.18(13) . . . . ?
N2 C7 C8 O2 -178.90(16) . . . . ?
N2 C7 C8 N1 1.0(2) . . . . ?
C8 N1 C9 C10 102.30(15) . . . . ?
C1 N1 C9 C10 -79.29(16) . . . . ?
N1 C9 C10 C18 -16.8(2) . . . . ?
N1 C9 C10 C11 170.59(11) . . . . ?
C18 C10 C11 O1 -132.21(16) . . . . ?
C9 C10 C11 O1 40.60(18) . . . . ?
C18 C10 C11 C12 48.7(2) . . . . ?
C9 C10 C11 C12 -138.52(13) . . . . ?
O1 C11 C12 C13 -161.26(15) . . . . ?
C10 C11 C12 C13 17.8(2) . . . . ?
O1 C11 C12 C17 13.4(2) . . . . ?
C10 C11 C12 C17 -167.51(13) . . . . ?
C17 C12 C13 C14 0.3(2) . . . . ?
C11 C12 C13 C14 174.94(14) . . . . ?
C12 C13 C14 C15 0.5(2) . . . . ?
C19 O3 C15 C14 2.5(2) . . . . ?
C19 O3 C15 C16 -176.48(14) . . . . ?
C13 C14 C15 O3 -179.51(14) . . . . ?
C13 C14 C15 C16 -0.6(2) . . . . ?
O3 C15 C16 C17 178.84(14) . . . . ?
C14 C15 C16 C17 -0.2(2) . . . . ?
C15 C16 C17 C12 1.0(2) . . . . ?
C13 C12 C17 C16 -1.1(2) . . . . ?
C11 C12 C17 C16 -175.98(14) . . . . ?
C27 N3 C20 C21 179.61(14) . . . . ?
C28 N3 C20 C21 1.3(2) . . . . ?
C27 N3 C20 C25 0.0(2) . . . . ?
C28 N3 C20 C25 -178.35(13) . . . . ?
N3 C20 C21 C22 -178.88(15) . . . . ?
C25 C20 C21 C22 0.7(2) . . . . ?
C20 C21 C22 C23 -0.3(3) . . . . ?
C21 C22 C23 C24 -0.7(3) . . . . ?
C22 C23 C24 C25 1.3(3) . . . . ?
C26 N4 C25 C24 -179.77(15) . . . . ?
C26 N4 C25 C20 0.7(2) . . . . ?
C23 C24 C25 N4 179.59(15) . . . . ?
C23 C24 C25 C20 -0.8(2) . . . . ?
C21 C20 C25 N4 179.39(14) . . . . ?
N3 C20 C25 N4 -1.0(2) . . . . ?
C21 C20 C25 C24 -0.2(2) . . . . ?
N3 C20 C25 C24 179.45(14) . . . . ?
C25 N4 C26 C27 0.6(2) . . . . ?
C20 N3 C27 O5 -179.21(14) . . . . ?
C28 N3 C27 O5 -0.8(2) . . . . ?
C20 N3 C27 C26 1.1(2) . . . . ?
C28 N3 C27 C26 179.51(13) . . . . ?
N4 C26 C27 O5 178.81(16) . . . . ?
N4 C26 C27 N3 -1.5(2) . . . . ?
C27 N3 C28 C29 -103.87(15) . . . . ?
C20 N3 C28 C29 74.54(17) . . . . ?
N3 C28 C29 C37 13.3(2) . . . . ?
N3 C28 C29 C30 -172.20(12) . . . . ?
C37 C29 C30 O4 131.63(17) . . . . ?
C28 C29 C30 O4 -43.1(2) . . . . ?
C37 C29 C30 C31 -48.6(2) . . . . ?
C28 C29 C30 C31 136.66(14) . . . . ?
O4 C30 C31 C36 155.12(15) . . . . ?
C29 C30 C31 C36 -24.6(2) . . . . ?
O4 C30 C31 C32 -21.9(2) . . . . ?
C29 C30 C31 C32 158.36(14) . . . . ?
C36 C31 C32 C33 1.2(2) . . . . ?
C30 C31 C32 C33 178.32(14) . . . . ?
C31 C32 C33 C34 -1.6(2) . . . . ?
C38 O6 C34 C33 176.30(14) . . . . ?
C38 O6 C34 C35 -3.3(2) . . . . ?
C32 C33 C34 O6 -179.52(14) . . . . ?
C32 C33 C34 C35 0.1(2) . . . . ?
O6 C34 C35 C36 -178.57(14) . . . . ?
C33 C34 C35 C36 1.9(2) . . . . ?
C34 C35 C36 C31 -2.3(2) . . . . ?
C32 C31 C36 C35 0.8(2) . . . . ?
C30 C31 C36 C35 -176.20(14) . . . . ?
